data_1564423
loop_
_publ_author_name
'Eremina, Julia A.'
'Lider, Elizaveta V.'
'Sukhikh, Taisiya S.'
'Klyushova, Lyubov S.'
'Perepechaeva, Maria L.'
'Sheven', Dmitriy G.'
'Berezin, Alexey S.'
'Grishanova, Alevtina Y.'
'Potkin, Vladimir I.'

_publ_section_title
;
 Water-soluble copper(II) complexes with
 4,5-dichloro-isothiazole-3-carboxylic acid and heterocyclic N-donor
 ligands: Synthesis, crystal structures, cytotoxicity, and DNA binding
 study
;
_journal_name_full 'Inorganica Chimica Acta'
_journal_page_first 119778
_journal_paper_doi 10.1016/j.ica.2020.119778
_journal_volume 510
_journal_year 2020
_chemical_formula_moiety 'C20 H10 Cl4 Cu N4 O5 S2'
_chemical_formula_sum 'C20 H10 Cl4 Cu N4 O5 S2'
_chemical_formula_weight 655.78
_space_group_crystal_system triclinic
_space_group_IT_number 2
_space_group_name_Hall '-P 1'
_space_group_name_H-M_alt 'P -1'
_atom_sites_solution_hydrogens mixed
_atom_sites_solution_primary dual
_cell_angle_alpha 74.098(2)
_cell_angle_beta 87.919(2)
_cell_angle_gamma 76.745(2)
_cell_formula_units_Z 2
_cell_length_a 8.0973(4)
_cell_length_b 9.3869(5)
_cell_length_c 16.2056(7)
_cell_measurement_reflns_used 6217
_cell_measurement_temperature 150(2)
_cell_measurement_theta_max 25.76
_cell_measurement_theta_min 2.32
_cell_volume 1152.60(10)
_computing_molecular_graphics 'Olex2 (Dolomanov et al., 2009)'
_computing_publication_material 'Olex2 (Dolomanov et al., 2009)'
_computing_structure_refinement 'ShelXL (Sheldrick, 2015)'
_computing_structure_solution 'ShelXT (Sheldrick, 2015)'
_diffrn_ambient_temperature 150(2)
_diffrn_measured_fraction_theta_full 0.995
_diffrn_measured_fraction_theta_max 0.990
_diffrn_measurement_device_type 'Bruker APEX-II CCD'
_diffrn_measurement_method '\f and \w scans'
_diffrn_radiation_type MoK\a
_diffrn_radiation_wavelength 0.71073
_diffrn_reflns_av_R_equivalents 0.0215
_diffrn_reflns_av_unetI/netI 0.0287
_diffrn_reflns_Laue_measured_fraction_full 0.995
_diffrn_reflns_Laue_measured_fraction_max 0.990
_diffrn_reflns_limit_h_max 9
_diffrn_reflns_limit_h_min -9
_diffrn_reflns_limit_k_max 11
_diffrn_reflns_limit_k_min -11
_diffrn_reflns_limit_l_max 15
_diffrn_reflns_limit_l_min -19
_diffrn_reflns_number 9603
_diffrn_reflns_point_group_measured_fraction_full 0.995
_diffrn_reflns_point_group_measured_fraction_max 0.990
_diffrn_reflns_theta_full 25.242
_diffrn_reflns_theta_max 25.801
_diffrn_reflns_theta_min 2.317
_diffrn_standards_number 0
_exptl_absorpt_coefficient_mu 1.637
_exptl_absorpt_correction_T_max 0.7453
_exptl_absorpt_correction_T_min 0.6308
_exptl_absorpt_correction_type multi-scan
_exptl_absorpt_process_details
'SADABS-2012/1 (Bruker,2012) was used for absorption correction. wR2(int) was 0.0504 before and 0.0324 after correction. The Ratio of minimum to maximum transmission is 0.8464. The \l/2 correction factor is 0.0015.'
_exptl_crystal_colour blue
_exptl_crystal_colour_primary blue
_exptl_crystal_density_diffrn 1.890
_exptl_crystal_description prism
_exptl_crystal_F_000 654
_exptl_crystal_size_max 0.35
_exptl_crystal_size_mid 0.22
_exptl_crystal_size_min 0.2
_refine_diff_density_max 0.342
_refine_diff_density_min -0.392
_refine_diff_density_rms 0.064
_refine_ls_extinction_coef .
_refine_ls_extinction_method none
_refine_ls_goodness_of_fit_ref 1.031
_refine_ls_hydrogen_treatment constr
_refine_ls_matrix_type full
_refine_ls_number_parameters 326
_refine_ls_number_reflns 4396
_refine_ls_number_restraints 0
_refine_ls_restrained_S_all 1.031
_refine_ls_R_factor_all 0.0269
_refine_ls_R_factor_gt 0.0239
_refine_ls_shift/su_max 0.001
_refine_ls_shift/su_mean 0.000
_refine_ls_structure_factor_coef Fsqd
_refine_ls_weighting_details 'w=1/[\s^2^(Fo^2^)+(0.0255P)^2^+0.8728P] where P=(Fo^2^+2Fc^2^)/3'
_refine_ls_weighting_scheme calc
_refine_ls_wR_factor_gt 0.0594
_refine_ls_wR_factor_ref 0.0613
_reflns_Friedel_coverage 0.000
_reflns_Friedel_fraction_full .
_reflns_Friedel_fraction_max .
_reflns_number_gt 4019
_reflns_number_total 4396
_reflns_threshold_expression 'I > 2\s(I)'
_cod_data_source_file 4.cif
_cod_data_source_block elt20
_cod_original_cell_volume 1152.61(10)
_cod_database_code 1564423
_shelx_space_group_comment
;
The symmetry employed for this shelxl refinement is uniquely defined
by the following loop, which should always be used as a source of
symmetry information in preference to the above space-group names.
They are only intended as comments.
;
_shelx_estimated_absorpt_t_max 0.735
_shelx_estimated_absorpt_t_min 0.598
_olex2_refinement_description
;
1. Fixed Uiso
 At 1.2 times of:
  All C(H) groups
 At 1.5 times of:
  All O(H,H) groups
2.a Rotating group:
 O41(H41A,H41B)
2.b Aromatic/amide H refined with riding coordinates:
 C41(H41), C31(H31), C40(H40), C30(H30), C33(H33), C32(H32), C38(H38), C39(H39)
;
_olex2_submission_special_instructions 'No special instructions were received'

loop_
_space_group_symop_operation_xyz
'x, y, z'
'-x, -y, -z'

loop_
_atom_site_label
_atom_site_type_symbol
_atom_site_fract_x
_atom_site_fract_y
_atom_site_fract_z
_atom_site_U_iso_or_equiv
_atom_site_adp_type
_atom_site_occupancy
_atom_site_site_symmetry_order
_atom_site_calc_flag
_atom_site_refinement_flags_posn
_atom_site_refinement_flags_adp
_atom_site_refinement_flags_occupancy
_atom_site_disorder_assembly
_atom_site_disorder_group
Cu1 Cu 0.60876(3) 0.77702(3) 0.64087(2) 0.01251(7) Uani 1 1 d . . . . .
Cl11 Cl -0.00145(6) 0.93294(6) 0.79047(3) 0.02370(12) Uani 1 1 d . . . . .
Cl21 Cl 0.63665(8) 0.74430(6) 0.94920(3) 0.02849(13) Uani 1 1 d . . . . .
S21 S 0.70147(7) 1.18957(6) 0.88812(3) 0.02434(13) Uani 1 1 d . . . . .
Cl22 Cl 0.79565(7) 0.94885(7) 1.05405(3) 0.02997(14) Uani 1 1 d . . . . .
Cl12 Cl 0.14038(8) 0.64896(7) 0.96646(3) 0.03343(14) Uani 1 1 d . . . . .
S11 S 0.38965(7) 0.54011(6) 0.84311(3) 0.02245(12) Uani 1 1 d . . . . .
O11 O 0.37919(16) 0.87847(16) 0.59258(8) 0.0164(3) Uani 1 1 d . . . . .
O21 O 0.60563(17) 0.85299(15) 0.74160(8) 0.0165(3) Uani 1 1 d . . . . .
O41 O 0.75165(18) 0.94953(17) 0.57634(9) 0.0210(3) Uani 1 1 d . . . . .
H41A H 0.751353 0.959274 0.522365 0.032 Uiso 1 1 d GR . . . .
H41B H 0.856338 0.917020 0.591877 0.032 Uiso 1 1 d GR . . . .
O12 O 0.09951(17) 0.92011(17) 0.60323(9) 0.0205(3) Uani 1 1 d . . . . .
O22 O 0.37258(18) 1.04529(17) 0.72510(10) 0.0238(3) Uani 1 1 d . . . . .
N32 N 0.80198(19) 0.59861(18) 0.69630(10) 0.0131(3) Uani 1 1 d . . . . .
N31 N 0.64352(19) 0.67319(18) 0.54540(10) 0.0136(3) Uani 1 1 d . . . . .
N11 N 0.3887(2) 0.63357(19) 0.74071(11) 0.0182(4) Uani 1 1 d . . . . .
N21 N 0.6087(2) 1.1631(2) 0.80601(11) 0.0203(4) Uani 1 1 d . . . . .
C36 C 0.8472(2) 0.4990(2) 0.64776(12) 0.0129(4) Uani 1 1 d . . . . .
C11 C 0.2442(2) 0.8615(2) 0.63329(12) 0.0148(4) Uani 1 1 d . . . . .
C37 C 0.9738(2) 0.3648(2) 0.67291(12) 0.0148(4) Uani 1 1 d . . . . .
C41 C 1.0109(3) 0.2668(2) 0.61721(13) 0.0179(4) Uani 1 1 d . . . . .
H41 H 1.095707 0.175016 0.634106 0.021 Uiso 1 1 calc R . . . .
C21 C 0.5110(2) 0.9712(2) 0.75697(12) 0.0142(4) Uani 1 1 d . . . . .
C35 C 0.7605(2) 0.5393(2) 0.56634(12) 0.0130(4) Uani 1 1 d . . . . .
C22 C 0.5883(2) 1.0221(2) 0.82483(12) 0.0148(4) Uani 1 1 d . . . . .
C12 C 0.2659(2) 0.7583(2) 0.72351(12) 0.0135(4) Uani 1 1 d . . . . .
C34 C 0.7994(2) 0.4422(2) 0.51282(12) 0.0145(4) Uani 1 1 d . . . . .
C31 C 0.5653(2) 0.7177(2) 0.46885(12) 0.0167(4) Uani 1 1 d . . . . .
H31 H 0.485115 0.812566 0.453084 0.020 Uiso 1 1 calc R . . . .
C40 C 0.9265(3) 0.3034(2) 0.54086(13) 0.0188(4) Uani 1 1 d . . . . .
H40 H 0.951973 0.236170 0.505374 0.023 Uiso 1 1 calc R . . . .
C30 C 0.8801(2) 0.5652(2) 0.77232(12) 0.0160(4) Uani 1 1 d . . . . .
H30 H 0.847757 0.632556 0.807424 0.019 Uiso 1 1 calc R . . . .
C33 C 0.7117(3) 0.4920(2) 0.43270(12) 0.0179(4) Uani 1 1 d . . . . .
H33 H 0.732096 0.430132 0.394122 0.021 Uiso 1 1 calc R . . . .
C32 C 0.5976(3) 0.6289(2) 0.41060(12) 0.0185(4) Uani 1 1 d . . . . .
H32 H 0.540390 0.663820 0.356138 0.022 Uiso 1 1 calc R . . . .
C14 C 0.2221(3) 0.6689(2) 0.86642(13) 0.0193(4) Uani 1 1 d . . . . .
C38 C 1.0574(3) 0.3342(2) 0.75269(13) 0.0177(4) Uani 1 1 d . . . . .
H38 H 1.146374 0.246110 0.772018 0.021 Uiso 1 1 calc R . . . .
C24 C 0.7121(3) 1.0100(2) 0.95214(12) 0.0191(4) Uani 1 1 d . . . . .
C39 C 1.0086(2) 0.4336(2) 0.80212(12) 0.0177(4) Uani 1 1 d . . . . .
H39 H 1.062164 0.413045 0.856670 0.021 Uiso 1 1 calc R . . . .
C23 C 0.6466(2) 0.9307(2) 0.90820(12) 0.0163(4) Uani 1 1 d . . . . .
C13 C 0.1655(2) 0.7822(2) 0.79429(12) 0.0155(4) Uani 1 1 d . . . . .

loop_
_atom_site_aniso_label
_atom_site_aniso_U_11
_atom_site_aniso_U_22
_atom_site_aniso_U_33
_atom_site_aniso_U_23
_atom_site_aniso_U_13
_atom_site_aniso_U_12
Cu1 0.01083(12) 0.01420(13) 0.01192(12) -0.00616(9) 0.00000(9) 0.00145(9)
Cl11 0.0197(3) 0.0240(3) 0.0259(3) -0.0104(2) 0.0088(2) 0.0011(2)
Cl21 0.0424(3) 0.0203(3) 0.0202(3) 0.0010(2) -0.0004(2) -0.0096(2)
S21 0.0337(3) 0.0196(3) 0.0217(3) -0.0091(2) -0.0056(2) -0.0046(2)
Cl22 0.0331(3) 0.0392(3) 0.0154(2) -0.0074(2) -0.0069(2) -0.0027(3)
Cl12 0.0508(4) 0.0320(3) 0.0180(3) -0.0047(2) 0.0119(2) -0.0148(3)
S11 0.0236(3) 0.0183(3) 0.0207(3) -0.0004(2) -0.0027(2) -0.0009(2)
O11 0.0132(7) 0.0219(8) 0.0113(6) -0.0046(6) 0.0005(5) 0.0017(6)
O21 0.0165(7) 0.0175(7) 0.0150(7) -0.0081(6) -0.0008(5) 0.0019(6)
O41 0.0180(7) 0.0263(8) 0.0167(7) -0.0014(6) -0.0009(6) -0.0061(6)
O12 0.0120(7) 0.0259(8) 0.0212(7) -0.0080(6) -0.0046(6) 0.0031(6)
O22 0.0188(8) 0.0211(8) 0.0311(8) -0.0131(7) -0.0077(6) 0.0045(6)
N32 0.0124(8) 0.0139(8) 0.0135(8) -0.0056(6) 0.0014(6) -0.0020(6)
N31 0.0117(8) 0.0150(9) 0.0148(8) -0.0058(7) 0.0022(6) -0.0021(6)
N11 0.0155(8) 0.0173(9) 0.0197(9) -0.0045(7) 0.0000(7) -0.0003(7)
N21 0.0264(10) 0.0168(9) 0.0172(9) -0.0065(7) -0.0024(7) -0.0014(7)
C36 0.0110(9) 0.0136(10) 0.0150(9) -0.0052(8) 0.0039(7) -0.0035(7)
C11 0.0163(10) 0.0136(10) 0.0162(10) -0.0095(8) -0.0006(8) -0.0002(8)
C37 0.0138(9) 0.0135(10) 0.0171(10) -0.0037(8) 0.0025(7) -0.0038(8)
C41 0.0181(10) 0.0115(10) 0.0228(10) -0.0057(8) 0.0032(8) -0.0002(8)
C21 0.0149(10) 0.0143(10) 0.0132(9) -0.0037(8) 0.0030(7) -0.0034(8)
C35 0.0116(9) 0.0135(10) 0.0154(9) -0.0052(8) 0.0028(7) -0.0045(7)
C22 0.0120(9) 0.0157(10) 0.0153(9) -0.0066(8) 0.0034(7) 0.0018(8)
C12 0.0094(9) 0.0157(10) 0.0178(10) -0.0079(8) -0.0006(7) -0.0034(7)
C34 0.0154(9) 0.0161(10) 0.0148(9) -0.0065(8) 0.0039(7) -0.0067(8)
C31 0.0145(10) 0.0197(11) 0.0145(9) -0.0040(8) -0.0002(7) -0.0018(8)
C40 0.0221(11) 0.0152(10) 0.0219(11) -0.0105(8) 0.0065(8) -0.0039(8)
C30 0.0164(10) 0.0175(10) 0.0156(10) -0.0078(8) 0.0005(8) -0.0028(8)
C33 0.0218(10) 0.0207(11) 0.0164(10) -0.0109(8) 0.0046(8) -0.0087(9)
C32 0.0193(10) 0.0247(11) 0.0129(9) -0.0055(8) -0.0007(8) -0.0073(9)
C14 0.0213(11) 0.0222(11) 0.0173(10) -0.0070(8) 0.0038(8) -0.0094(9)
C38 0.0147(10) 0.0144(10) 0.0206(10) -0.0015(8) -0.0002(8) -0.0002(8)
C24 0.0175(10) 0.0244(11) 0.0131(9) -0.0057(8) 0.0000(8) 0.0008(8)
C39 0.0182(10) 0.0192(11) 0.0143(10) -0.0015(8) -0.0035(8) -0.0045(8)
C23 0.0150(10) 0.0167(10) 0.0153(10) -0.0043(8) 0.0033(7) -0.0001(8)
C13 0.0137(9) 0.0164(10) 0.0190(10) -0.0082(8) 0.0027(8) -0.0051(8)

loop_
_atom_type_symbol
_atom_type_description
_atom_type_scat_dispersion_real
_atom_type_scat_dispersion_imag
_atom_type_scat_source
C C 0.0033 0.0016 'International Tables Vol C Tables 4.2.6.8 and 6.1.1.4'
H H 0.0000 0.0000 'International Tables Vol C Tables 4.2.6.8 and 6.1.1.4'
Cl Cl 0.1484 0.1585 'International Tables Vol C Tables 4.2.6.8 and 6.1.1.4'
Cu Cu 0.3201 1.2651 'International Tables Vol C Tables 4.2.6.8 and 6.1.1.4'
N N 0.0061 0.0033 'International Tables Vol C Tables 4.2.6.8 and 6.1.1.4'
O O 0.0106 0.0060 'International Tables Vol C Tables 4.2.6.8 and 6.1.1.4'
S S 0.1246 0.1234 'International Tables Vol C Tables 4.2.6.8 and 6.1.1.4'

loop_
_geom_angle_atom_site_label_1
_geom_angle_atom_site_label_2
_geom_angle_atom_site_label_3
_geom_angle
_geom_angle_site_symmetry_1
_geom_angle_site_symmetry_3
O11 Cu1 O41 100.74(6) . .
O11 Cu1 N32 156.43(6) . .
O11 Cu1 N31 88.01(6) . .
O21 Cu1 O11 100.49(5) . .
O21 Cu1 O41 87.51(6) . .
O21 Cu1 N32 89.77(6) . .
O21 Cu1 N31 171.12(6) . .
N32 Cu1 O41 100.86(6) . .
N31 Cu1 O41 93.48(6) . .
N31 Cu1 N32 81.38(6) . .
N21 S21 C24 94.67(9) . .
N11 S11 C14 94.23(9) . .
C11 O11 Cu1 123.60(12) . .
C21 O21 Cu1 129.57(12) . .
C36 N32 Cu1 112.39(12) . .
C30 N32 Cu1 129.32(13) . .
C30 N32 C36 118.21(17) . .
C35 N31 Cu1 112.89(12) . .
C31 N31 Cu1 128.67(13) . .
C31 N31 C35 118.42(16) . .
C12 N11 S11 110.31(14) . .
C22 N21 S21 109.96(14) . .
N32 C36 C37 123.45(17) . .
N32 C36 C35 116.48(17) . .
C37 C36 C35 120.05(17) . .
O11 C11 C12 116.94(16) . .
O12 C11 O11 124.54(18) . .
O12 C11 C12 118.49(17) . .
C36 C37 C41 119.05(17) . .
C36 C37 C38 117.13(17) . .
C38 C37 C41 123.82(18) . .
C40 C41 C37 120.91(18) . .
O21 C21 C22 112.51(16) . .
O22 C21 O21 129.37(18) . .
O22 C21 C22 118.11(17) . .
N31 C35 C36 116.59(16) . .
N31 C35 C34 123.54(17) . .
C34 C35 C36 119.87(17) . .
N21 C22 C21 118.82(17) . .
N21 C22 C23 115.11(17) . .
C23 C22 C21 126.06(18) . .
N11 C12 C11 118.85(16) . .
N11 C12 C13 115.24(18) . .
C13 C12 C11 125.91(17) . .
C35 C34 C40 119.08(17) . .
C35 C34 C33 116.38(18) . .
C33 C34 C40 124.51(17) . .
N31 C31 C32 122.03(18) . .
C41 C40 C34 121.00(18) . .
N32 C30 C39 121.94(17) . .
C32 C33 C34 120.04(17) . .
C33 C32 C31 119.54(18) . .
S11 C14 Cl12 123.07(13) . .
C13 C14 Cl12 127.13(17) . .
C13 C14 S11 109.78(15) . .
C39 C38 C37 119.08(18) . .
Cl22 C24 S21 122.78(13) . .
C23 C24 S21 109.07(15) . .
C23 C24 Cl22 128.14(17) . .
C38 C39 C30 120.15(18) . .
C22 C23 Cl21 124.99(15) . .
C24 C23 Cl21 123.82(16) . .
C24 C23 C22 111.18(18) . .
C12 C13 Cl11 125.24(15) . .
C14 C13 Cl11 124.32(16) . .
C14 C13 C12 110.43(18) . .

loop_
_geom_bond_atom_site_label_1
_geom_bond_atom_site_label_2
_geom_bond_distance
_geom_bond_site_symmetry_2
Cu1 O11 1.9647(13) .
Cu1 O21 1.9495(13) .
Cu1 O41 2.2130(14) .
Cu1 N32 2.0336(16) .
Cu1 N31 2.0229(15) .
Cl11 C13 1.707(2) .
Cl21 C23 1.712(2) .
S21 N21 1.6541(17) .
S21 C24 1.705(2) .
Cl22 C24 1.702(2) .
Cl12 C14 1.707(2) .
S11 N11 1.6502(17) .
S11 C14 1.704(2) .
O11 C11 1.275(2) .
O21 C21 1.276(2) .
O12 C11 1.230(2) .
O22 C21 1.222(2) .
N32 C36 1.361(2) .
N32 C30 1.330(2) .
N31 C35 1.355(2) .
N31 C31 1.329(2) .
N11 C12 1.320(2) .
N21 C22 1.322(3) .
C36 C37 1.400(3) .
C36 C35 1.431(3) .
C11 C12 1.507(3) .
C37 C41 1.435(3) .
C37 C38 1.408(3) .
C41 C40 1.355(3) .
C21 C22 1.518(3) .
C35 C34 1.402(3) .
C22 C23 1.418(3) .
C12 C13 1.420(3) .
C34 C40 1.434(3) .
C34 C33 1.411(3) .
C31 C32 1.403(3) .
C30 C39 1.401(3) .
C33 C32 1.364(3) .
C14 C13 1.357(3) .
C38 C39 1.373(3) .
C24 C23 1.358(3) .
